data_2015078
loop_
_publ_author_name
'Yilmaz, Veysel T.'
'Kazak, Canan'
'Kirilmis, Cumhur'
'Koca, Murat'
'Heinemann, Frank W.'

_publ_section_title
;
 C---H&#x00B7;&#x00B7;&#x00B7;O, C---H&#x00B7;&#x00B7;&#x00B7;\p and
 \p--\p interactions in three benzofuran-2-yl ketone derivatives
;
_journal_issue 7
_journal_name_full 'Acta Crystallographica Section C'
_journal_page_first o438
_journal_page_last o441
_journal_paper_doi 10.1107/S0108270105016185
_journal_volume 61
_journal_year 2005
_chemical_formula_iupac 'C15 H10 O2'
_chemical_formula_moiety 'C15 H10 O2'
_chemical_formula_sum 'C15 H10 O2'
_chemical_formula_weight 222.23
_chemical_name_systematic
;
2-Benzoylbenzofuran
;
_space_group_IT_number 2
_symmetry_cell_setting triclinic
_symmetry_space_group_name_Hall '-P 1'
_symmetry_space_group_name_H-M 'P -1'
_atom_sites_solution_hydrogens geom
_atom_sites_solution_primary direct
_atom_sites_solution_secondary difmap
_audit_creation_method SHELXL-97
_cell_angle_alpha 97.700(4)
_cell_angle_beta 93.710(6)
_cell_angle_gamma 101.073(6)
_cell_formula_units_Z 2
_cell_length_a 6.1028(5)
_cell_length_b 8.8010(4)
_cell_length_c 10.1195(6)
_cell_measurement_reflns_used 36
_cell_measurement_temperature 100(2)
_cell_measurement_theta_max 20.00
_cell_measurement_theta_min 6.00
_cell_volume 526.31(6)
_computing_cell_refinement 'EVALCCD (Duisenberg <i>et al.</i>, 2003)'
_computing_data_collection 'COLLECT (Bruker, 2002)'
_computing_data_reduction EVALCCD
_computing_molecular_graphics SHELXTL
_computing_publication_material SHELXTL
_computing_structure_refinement SHELXTL
_computing_structure_solution 'SHELXTL (Bruker, 2002)'
_diffrn_ambient_temperature 100(2)
_diffrn_detector_area_resol_mean 9
_diffrn_measured_fraction_theta_full 0.999
_diffrn_measured_fraction_theta_max 0.999
_diffrn_measurement_device_type 'Bruker--Nonius KappaCCD'
_diffrn_measurement_method
;
  \f and \w
;
_diffrn_radiation_monochromator graphite
_diffrn_radiation_source 'fine-focus sealed tube'
_diffrn_radiation_type MoK\a
_diffrn_radiation_wavelength 0.71073
_diffrn_reflns_av_R_equivalents 0.0704
_diffrn_reflns_av_sigmaI/netI 0.0347
_diffrn_reflns_limit_h_max 8
_diffrn_reflns_limit_h_min -8
_diffrn_reflns_limit_k_max 11
_diffrn_reflns_limit_k_min -11
_diffrn_reflns_limit_l_max 13
_diffrn_reflns_limit_l_min -13
_diffrn_reflns_number 17534
_diffrn_reflns_theta_full 27.88
_diffrn_reflns_theta_max 27.88
_diffrn_reflns_theta_min 3.36
_diffrn_standards_decay_% 0
_diffrn_standards_interval_count 0
_diffrn_standards_number 0
_exptl_absorpt_coefficient_mu 0.093
_exptl_absorpt_correction_type none
_exptl_crystal_colour colorless
_exptl_crystal_density_diffrn 1.402
_exptl_crystal_density_method 'not measured'
_exptl_crystal_description prism
_exptl_crystal_F_000 232
_exptl_crystal_size_max 0.34
_exptl_crystal_size_mid 0.31
_exptl_crystal_size_min 0.28
_refine_diff_density_max 0.225
_refine_diff_density_min -0.301
_refine_ls_extinction_method none
_refine_ls_goodness_of_fit_ref 1.058
_refine_ls_hydrogen_treatment constr
_refine_ls_matrix_type full
_refine_ls_number_parameters 154
_refine_ls_number_reflns 2498
_refine_ls_number_restraints 0
_refine_ls_restrained_S_all 1.058
_refine_ls_R_factor_all 0.0532
_refine_ls_R_factor_gt 0.0395
_refine_ls_shift/su_max 0.001
_refine_ls_shift/su_mean 0.000
_refine_ls_structure_factor_coef Fsqd
_refine_ls_weighting_details 'w=1/[\s^2^(Fo^2^)+(0.0496P)^2^+0.1374P] where P=(Fo^2^+2Fc^2^)/3'
_refine_ls_weighting_scheme calc
_refine_ls_wR_factor_gt 0.0933
_refine_ls_wR_factor_ref 0.0980
_reflns_number_gt 2049
_reflns_number_total 2498
_reflns_threshold_expression I>2\s(I)
_cod_data_source_file sq1211.cif
_cod_data_source_block I
_cod_original_sg_symbol_Hall -P1
_cod_original_sg_symbol_H-M P-1
_cod_database_code 2015078
_cod_database_fobs_code 2015078

loop_
_symmetry_equiv_pos_as_xyz
'x, y, z'
'-x, -y, -z'

loop_
_atom_site_label
_atom_site_fract_x
_atom_site_fract_y
_atom_site_fract_z
_atom_site_U_iso_or_equiv
_atom_site_adp_type
_atom_site_calc_flag
_atom_site_refinement_flags
_atom_site_occupancy
_atom_site_disorder_assembly
_atom_site_disorder_group
_atom_site_type_symbol
O1 0.41842(13) 0.20228(9) 0.03269(8) 0.0151(2) Uani d . 1 . . O
O2 0.73731(14) 0.39489(11) 0.20751(9) 0.0213(2) Uani d . 1 . . O
C1 0.23671(19) 0.14212(14) -0.05891(11) 0.0135(2) Uani d . 1 . . C
C2 0.2104(2) 0.00550(14) -0.14903(12) 0.0166(3) Uani d . 1 . . C
H2A 0.3211 -0.0571 -0.1534 0.020 Uiso calc R 1 . . H
C3 0.0128(2) -0.03411(14) -0.23233(12) 0.0174(3) Uani d . 1 . . C
H3A -0.0128 -0.1263 -0.2966 0.021 Uiso calc R 1 . . H
C4 -0.1513(2) 0.05844(14) -0.22445(12) 0.0176(3) Uani d . 1 . . C
H4A -0.2845 0.0278 -0.2838 0.021 Uiso calc R 1 . . H
C5 -0.12279(19) 0.19296(14) -0.13220(12) 0.0158(3) Uani d . 1 . . C
H5A -0.2350 0.2543 -0.1266 0.019 Uiso calc R 1 . . H
C6 0.07652(19) 0.23638(13) -0.04711(11) 0.0133(2) Uani d . 1 . . C
C7 0.16727(19) 0.36055(14) 0.06015(11) 0.0138(2) Uani d . 1 . . C
H7A 0.0990 0.4444 0.0936 0.017 Uiso calc R 1 . . H
C8 0.37018(19) 0.33510(13) 0.10469(12) 0.0137(3) Uani d . 1 . . C
C9 0.54826(19) 0.42318(14) 0.20613(12) 0.0142(3) Uani d . 1 . . C
C10 0.49519(19) 0.54872(13) 0.30610(11) 0.0133(3) Uani d . 1 . . C
C11 0.28860(19) 0.53465(14) 0.36038(11) 0.0145(3) Uani d . 1 . . C
H11A 0.1720 0.4464 0.3290 0.017 Uiso calc R 1 . . H
C12 0.2544(2) 0.64960(14) 0.45996(12) 0.0169(3) Uani d . 1 . . C
H12A 0.1149 0.6392 0.4979 0.020 Uiso calc R 1 . . H
C13 0.4229(2) 0.78001(14) 0.50464(12) 0.0176(3) Uani d . 1 . . C
H13A 0.3984 0.8585 0.5729 0.021 Uiso calc R 1 . . H
C14 0.6274(2) 0.79578(14) 0.44957(12) 0.0175(3) Uani d . 1 . . C
H14A 0.7417 0.8860 0.4790 0.021 Uiso calc R 1 . . H
C15 0.6644(2) 0.67989(14) 0.35169(12) 0.0157(3) Uani d . 1 . . C
H15A 0.8054 0.6897 0.3155 0.019 Uiso calc R 1 . . H

loop_
_atom_site_aniso_label
_atom_site_aniso_U_11
_atom_site_aniso_U_22
_atom_site_aniso_U_33
_atom_site_aniso_U_12
_atom_site_aniso_U_13
_atom_site_aniso_U_23
O1 0.0140(4) 0.0155(4) 0.0154(4) 0.0046(3) -0.0002(3) -0.0007(3)
O2 0.0120(4) 0.0272(5) 0.0236(5) 0.0052(4) 0.0004(3) -0.0014(4)
C1 0.0130(5) 0.0154(6) 0.0118(5) 0.0013(4) 0.0002(4) 0.0041(5)
C2 0.0204(6) 0.0147(6) 0.0156(6) 0.0052(5) 0.0033(5) 0.0027(5)
C3 0.0235(6) 0.0133(6) 0.0133(6) -0.0004(5) 0.0022(5) 0.0009(5)
C4 0.0166(6) 0.0194(6) 0.0149(6) -0.0017(5) -0.0012(5) 0.0048(5)
C5 0.0136(6) 0.0180(6) 0.0162(6) 0.0023(5) 0.0010(5) 0.0053(5)
C6 0.0141(6) 0.0133(6) 0.0130(6) 0.0020(4) 0.0035(4) 0.0041(4)
C7 0.0138(6) 0.0136(6) 0.0141(6) 0.0024(4) 0.0024(4) 0.0029(4)
C8 0.0152(6) 0.0121(6) 0.0143(6) 0.0033(4) 0.0040(4) 0.0020(5)
C9 0.0129(6) 0.0159(6) 0.0138(6) 0.0018(4) 0.0018(4) 0.0039(5)
C10 0.0136(6) 0.0142(6) 0.0120(5) 0.0023(4) -0.0013(4) 0.0031(5)
C11 0.0129(6) 0.0145(6) 0.0150(6) 0.0000(4) -0.0009(4) 0.0033(5)
C12 0.0156(6) 0.0193(6) 0.0166(6) 0.0043(5) 0.0024(5) 0.0039(5)
C13 0.0229(6) 0.0153(6) 0.0145(6) 0.0056(5) -0.0011(5) 0.0001(5)
C14 0.0189(6) 0.0136(6) 0.0174(6) -0.0017(5) -0.0036(5) 0.0029(5)
C15 0.0131(6) 0.0180(6) 0.0158(6) 0.0014(5) 0.0006(4) 0.0053(5)

loop_
_atom_type_symbol
_atom_type_description
_atom_type_scat_dispersion_real
_atom_type_scat_dispersion_imag
_atom_type_scat_source
C C 0.0033 0.0016 'International Tables Vol C Tables 4.2.6.8 and 6.1.1.4'
H H 0.0000 0.0000 'International Tables Vol C Tables 4.2.6.8 and 6.1.1.4'
O O 0.0106 0.0060 'International Tables Vol C Tables 4.2.6.8 and 6.1.1.4'

loop_
_geom_angle_atom_site_label_1
_geom_angle_atom_site_label_2
_geom_angle_atom_site_label_3
_geom_angle
_geom_angle_publ_flag
C1 O1 C8 105.82(9) ?
O1 C1 C2 125.37(10) ?
O1 C1 C6 110.53(10) ?
C2 C1 C6 124.08(11) ?
C3 C2 C1 115.80(11) ?
C3 C2 H2A 122.1 ?
C1 C2 H2A 122.1 ?
C2 C3 C4 121.80(11) ?
C2 C3 H3A 119.1 ?
C4 C3 H3A 119.1 ?
C5 C4 C3 121.32(11) ?
C5 C4 H4A 119.3 ?
C3 C4 H4A 119.3 ?
C4 C5 C6 118.09(11) ?
C4 C5 H5A 121.0 ?
C6 C5 H5A 121.0 ?
C1 C6 C5 118.90(11) ?
C1 C6 C7 105.57(10) ?
C5 C6 C7 135.51(11) ?
C8 C7 C6 106.64(10) ?
C8 C7 H7A 126.7 ?
C6 C7 H7A 126.7 ?
C7 C8 O1 111.42(10) ?
C7 C8 C9 133.25(11) ?
O1 C8 C9 115.23(10) ?
O2 C9 C8 120.40(11) ?
O2 C9 C10 120.85(11) ?
C8 C9 C10 118.74(10) yes
C15 C10 C11 119.59(11) ?
C15 C10 C9 117.96(10) ?
C11 C10 C9 122.33(10) ?
C12 C11 C10 119.84(11) ?
C12 C11 H11A 120.1 ?
C10 C11 H11A 120.1 ?
C11 C12 C13 120.34(11) ?
C11 C12 H12A 119.8 ?
C13 C12 H12A 119.8 ?
C12 C13 C14 120.06(11) ?
C12 C13 H13A 120.0 ?
C14 C13 H13A 120.0 ?
C15 C14 C13 119.95(11) ?
C15 C14 H14A 120.0 ?
C13 C14 H14A 120.0 ?
C14 C15 C10 120.20(11) ?
C14 C15 H15A 119.9 ?
C10 C15 H15A 119.9 ?

loop_
_geom_bond_atom_site_label_1
_geom_bond_atom_site_label_2
_geom_bond_site_symmetry_2
_geom_bond_distance
_geom_bond_publ_flag
O1 C1 . 1.3709(14) ?
O1 C8 . 1.3841(14) ?
O2 C9 . 1.2257(14) yes
C1 C2 . 1.3843(17) ?
C1 C6 . 1.3994(16) ?
C2 C3 . 1.3838(18) ?
C2 H2A . 0.9500 ?
C3 C4 . 1.4068(17) ?
C3 H3A . 0.9500 ?
C4 C5 . 1.3809(17) ?
C4 H4A . 0.9500 ?
C5 C6 . 1.4017(17) ?
C5 H5A . 0.9500 ?
C6 C7 . 1.4321(17) ?
C7 C8 . 1.3595(16) ?
C7 H7A . 0.9500 ?
C8 C9 . 1.4678(17) yes
C9 C10 . 1.4932(16) yes
C10 C15 . 1.3964(17) ?
C10 C11 . 1.3981(16) ?
C11 C12 . 1.3849(17) ?
C11 H11A . 0.9500 ?
C12 C13 . 1.3881(18) ?
C12 H12A . 0.9500 ?
C13 C14 . 1.3898(17) ?
C13 H13A . 0.9500 ?
C14 C15 . 1.3854(17) ?
C14 H14A . 0.9500 ?
C15 H15A . 0.9500 ?

loop_
_geom_hbond_atom_site_label_D
_geom_hbond_atom_site_label_H
_geom_hbond_atom_site_label_A
_geom_hbond_site_symmetry_A
_geom_hbond_distance_DH
_geom_hbond_distance_HA
_geom_hbond_distance_DA
_geom_hbond_angle_DHA
C2 H2A O1 2_655 0.95 2.57 3.4182(14) 149
C7 H7A O2 1_455 0.95 2.55 3.1449(14) 121

loop_
_geom_torsion_atom_site_label_1
_geom_torsion_atom_site_label_2
_geom_torsion_atom_site_label_3
_geom_torsion_atom_site_label_4
_geom_torsion
C8 O1 C1 C2 -177.65(11)
C8 O1 C1 C6 0.95(12)
O1 C1 C2 C3 179.70(10)
C6 C1 C2 C3 1.29(17)
C1 C2 C3 C4 -0.60(17)
C2 C3 C4 C5 -0.43(18)
C3 C4 C5 C6 0.80(17)
O1 C1 C6 C5 -179.56(10)
C2 C1 C6 C5 -0.94(17)
O1 C1 C6 C7 -0.77(12)
C2 C1 C6 C7 177.85(11)
C4 C5 C6 C1 -0.15(16)
C4 C5 C6 C7 -178.49(12)
C1 C6 C7 C8 0.27(12)
C5 C6 C7 C8 178.76(13)
C6 C7 C8 O1 0.32(13)
C6 C7 C8 C9 176.34(12)
C1 O1 C8 C7 -0.78(12)
C1 O1 C8 C9 -177.58(9)
C7 C8 C9 O2 -163.26(12)
O1 C8 C9 O2 12.65(16)
C7 C8 C9 C10 16.00(19)
O1 C8 C9 C10 -168.09(9)
O2 C9 C10 C15 32.58(16)
C8 C9 C10 C15 -146.68(11)
O2 C9 C10 C11 -143.58(12)
C8 C9 C10 C11 37.16(16)
C15 C10 C11 C12 -0.84(17)
C9 C10 C11 C12 175.26(10)
C10 C11 C12 C13 1.06(17)
C11 C12 C13 C14 -0.06(18)
C12 C13 C14 C15 -1.15(18)
C13 C14 C15 C10 1.36(17)
C11 C10 C15 C14 -0.36(17)
C9 C10 C15 C14 -176.63(10)

loop_
_cod_related_entry_id
_cod_related_entry_database
_cod_related_entry_code
1 ChemSpider 21133775
